data_2202868
loop_
_publ_author_name
'Jia, Zheng-shan'
'Liu, Hui-Min'
'Zheng, Yan'
'Zhang, Wen-Qin'

_publ_section_title
<i>trans</i>-Dichlorobis{2-[2-(4-methoxyphenyl)ethenyl]-5-methyl-1,3-benzoxazole-\k<i>N</i>}cobalt(II)
_journal_issue 11
_journal_name_full 'Acta Crystallographica Section E'
_journal_page_first m1002
_journal_page_last m1003
_journal_paper_doi 10.1107/S1600536803022177
_journal_volume 59
_journal_year 2003
_chemical_formula_iupac '[Co Cl2 (C17 H15 N O2)2]'
_chemical_formula_moiety 'C34 H30 Cl2 Co N2 O4'
_chemical_formula_sum 'C34 H30 Cl2 Co N2 O4'
_chemical_formula_weight 660.43
_chemical_name_common
;
1,4-Bis(thiazol-2-ylsulfanyl)butane
;
_chemical_name_systematic
;
trans-Dichlorobis{2-[2-(4-methoxylphenyl)ethenyl]-5-methyl-1,3-benzoxazole-
\kN}cobalt(II)
;
_space_group_IT_number 15
_symmetry_cell_setting monoclinic
_symmetry_space_group_name_Hall '-C 2yc'
_symmetry_space_group_name_H-M 'C 1 2/c 1'
_cell_angle_alpha 90
_cell_angle_beta 106.603(5)
_cell_angle_gamma 90
_cell_formula_units_Z 4
_cell_length_a 15.172(4)
_cell_length_b 12.218(3)
_cell_length_c 18.153(5)
_cell_measurement_reflns_used 899
_cell_measurement_temperature 293(2)
_cell_measurement_theta_max 21.78
_cell_measurement_theta_min 2.27
_cell_volume 3224.8(15)
_computing_cell_refinement SMART
_computing_data_collection 'SMART (Bruker, 1997)'
_computing_data_reduction 'SAINT (Bruker, 1997) and SHELXTL (Bruker, 1997)'
_computing_molecular_graphics SHELXTL
_computing_publication_material SHELXTL
_computing_structure_refinement 'SHELXL97 (Sheldrick, 1997)'
_computing_structure_solution 'SHELXS97 (Sheldrick, 1997)'
_diffrn_ambient_temperature 293(2)
_diffrn_measured_fraction_theta_full 0.998
_diffrn_measured_fraction_theta_max 0.998
_diffrn_measurement_device_type 'Make Model CCD area-detector'
_diffrn_measurement_method '\f and \w'
_diffrn_radiation_monochromator graphite
_diffrn_radiation_source 'fine-focus sealed tube'
_diffrn_radiation_type MoK\a
_diffrn_radiation_wavelength 0.71073
_diffrn_reflns_av_R_equivalents 0.048
_diffrn_reflns_av_sigmaI/netI 0.064
_diffrn_reflns_limit_h_max 7
_diffrn_reflns_limit_h_min -18
_diffrn_reflns_limit_k_max 15
_diffrn_reflns_limit_k_min -15
_diffrn_reflns_limit_l_max 22
_diffrn_reflns_limit_l_min -22
_diffrn_reflns_number 9098
_diffrn_reflns_theta_full 26.41
_diffrn_reflns_theta_max 26.41
_diffrn_reflns_theta_min 2.27
_diffrn_standards_number 0
_exptl_absorpt_coefficient_mu 0.737
_exptl_absorpt_correction_T_max 0.899
_exptl_absorpt_correction_T_min 0.852
_exptl_absorpt_correction_type multi-scan
_exptl_absorpt_process_details '(SADABS; Bruker, 1997)'
_exptl_crystal_colour blue
_exptl_crystal_density_diffrn 1.360
_exptl_crystal_density_meas ?
_exptl_crystal_density_method 'not measured'
_exptl_crystal_description prism
_exptl_crystal_F_000 1364
_exptl_crystal_size_max 0.22
_exptl_crystal_size_mid 0.18
_exptl_crystal_size_min 0.14
_refine_diff_density_max 0.22
_refine_diff_density_min -0.24
_refine_ls_extinction_method none
_refine_ls_goodness_of_fit_ref 1.011
_refine_ls_hydrogen_treatment constr
_refine_ls_matrix_type full
_refine_ls_number_parameters 196
_refine_ls_number_reflns 3308
_refine_ls_number_restraints 2
_refine_ls_restrained_S_all 1.019
_refine_ls_R_factor_all 0.105
_refine_ls_R_factor_gt 0.050
_refine_ls_shift/su_max 0.000
_refine_ls_shift/su_mean 0.000
_refine_ls_structure_factor_coef Fsqd
_refine_ls_weighting_details 'calc w = 1/[\s^2^(Fo^2^)+(0.0515P)^2^+0.9349P] where P=(Fo^2^+2Fc^2^)/3'
_refine_ls_weighting_scheme calc
_refine_ls_wR_factor_ref 0.1211
_reflns_number_gt 1948
_reflns_number_total 3308
_reflns_threshold_expression I>2\s(I)
_cod_data_source_file om6178.cif
_cod_data_source_block I
_cod_depositor_comments
;
The following automatic conversions were performed:
'_symmetry_cell_setting' value 'Monoclinic' changed to 'monoclinic'
according to '/home/saulius/struct/CIF-dictionaries/cif_core.dic'
dictionary named 'cif_core.dic' version 2.4.1 from 2010-06-29.

Automatic conversion script
Id: cif_fix_enum 1527 2010-12-29 10:47:43Z saulius 

The following automatic conversions were performed:

'_symmetry_cell_setting' value 'Monoclinic' changed to 'monoclinic'
according to /home/saulius/struct/CIF-dictionaries/cif_core.dic
dictionary named 'cif_core.dic' version 2.4.1 from 2010-06-29.

Automatic conversion script
Id: cif_fix_values 1715 2011-07-08 13:25:40Z adriana 

The following automatic conversions were performed:

'_exptl_crystal_density_meas' value 'not measured' was changed to '?'
- the value is perceived as not measured.

Automatic conversion script
Id: cif_fix_values 3008 2015-01-20 13:52:24Z robertas 
;
_cod_original_cell_volume 3225.0(16)
_cod_original_sg_symbol_H-M 'C 2/c'
_cod_database_code 2202868
_cod_database_fobs_code 2202868

loop_
_symmetry_equiv_pos_as_xyz
'x, y, z'
'-x, y, -z+1/2'
'x+1/2, y+1/2, z'
'-x+1/2, y+1/2, -z+1/2'
'-x, -y, -z'
'x, -y, z-1/2'
'-x+1/2, -y+1/2, -z'
'x+1/2, -y+1/2, z-1/2'

loop_
_atom_site_label
_atom_site_fract_x
_atom_site_fract_y
_atom_site_fract_z
_atom_site_U_iso_or_equiv
_atom_site_adp_type
_atom_site_calc_flag
_atom_site_refinement_flags
_atom_site_occupancy
_atom_site_disorder_assembly
_atom_site_disorder_group
_atom_site_type_symbol
Co1 0.5000 0.29968(5) 0.7500 0.0455(2) Uani d S 1 . . Co
Cl1 0.56079(6) 0.20583(7) 0.85780(5) 0.0645(3) Uani d . 1 . . Cl
N1 0.59297(16) 0.4073(2) 0.72835(14) 0.0459(6) Uani d . 1 . . N
O1 0.64500(16) 0.54021(19) 0.66772(13) 0.0633(6) Uani d . 1 . . O
O2 0.1336(2) 0.6841(3) 0.35106(19) 0.1186(12) Uani d D 1 . . O
C1 0.6869(2) 0.4231(3) 0.76646(18) 0.0491(8) Uani d . 1 . . C
C2 0.7457(2) 0.3752(3) 0.83099(19) 0.0585(9) Uani d . 1 . . C
H2 0.7255 0.3201 0.8576 0.070 Uiso calc R 1 . . H
C3 0.8361(2) 0.4123(3) 0.8548(2) 0.0703(10) Uani d . 1 . . C
C4 0.8641(3) 0.4949(4) 0.8135(3) 0.0871(13) Uani d . 1 . . C
H4 0.9248 0.5187 0.8305 0.105 Uiso calc R 1 . . H
C5 0.8066(3) 0.5432(4) 0.7491(2) 0.0841(13) Uani d . 1 . . C
H5 0.8265 0.5976 0.7217 0.101 Uiso calc R 1 . . H
C6 0.7175(2) 0.5049(3) 0.7282(2) 0.0625(9) Uani d . 1 . . C
C7 0.5722(2) 0.4779(3) 0.67187(19) 0.0503(8) Uani d . 1 . . C
C8 0.4852(2) 0.4965(3) 0.61802(17) 0.0530(8) Uani d . 1 . . C
H8 0.4368 0.4510 0.6201 0.064 Uiso calc R 1 . . H
C9 0.4680(2) 0.5750(3) 0.56461(18) 0.0570(9) Uani d . 1 . . C
H9 0.5178 0.6184 0.5631 0.068 Uiso calc R 1 . . H
C10 0.3817(2) 0.6006(3) 0.50908(18) 0.0563(9) Uani d . 1 . . C
C11 0.3007(3) 0.5430(3) 0.5021(2) 0.0761(11) Uani d . 1 . . C
H11 0.3010 0.4834 0.5341 0.091 Uiso calc R 1 . . H
C12 0.2198(3) 0.5728(4) 0.4485(2) 0.0920(14) Uani d . 1 . . C
H12 0.1665 0.5327 0.4442 0.110 Uiso calc R 1 . . H
C13 0.2178(3) 0.6626(4) 0.4011(2) 0.0826(12) Uani d D 1 . . C
C14 0.2969(3) 0.7186(3) 0.4068(2) 0.0771(12) Uani d . 1 . . C
H14 0.2966 0.7778 0.3744 0.092 Uiso calc R 1 . . H
C15 0.3767(3) 0.6885(3) 0.4596(2) 0.0659(10) Uani d . 1 . . C
H15 0.4298 0.7283 0.4626 0.079 Uiso calc R 1 . . H
C16 0.9035(3) 0.3634(4) 0.9250(2) 0.1047(15) Uani d . 1 . . C
H16A 0.9559 0.3354 0.9114 0.157 Uiso calc R 1 . . H
H16B 0.8743 0.3050 0.9446 0.157 Uiso calc R 1 . . H
H16C 0.9232 0.4188 0.9638 0.157 Uiso calc R 1 . . H
C17 0.1299(4) 0.7713(5) 0.2981(3) 0.152(3) Uani d D 1 . . C
H17A 0.1178 0.8388 0.3205 0.228 Uiso calc R 1 . . H
H17B 0.0818 0.7574 0.2517 0.228 Uiso calc R 1 . . H
H17C 0.1877 0.7764 0.2867 0.228 Uiso calc R 1 . . H

loop_
_atom_site_aniso_label
_atom_site_aniso_U_11
_atom_site_aniso_U_22
_atom_site_aniso_U_33
_atom_site_aniso_U_12
_atom_site_aniso_U_13
_atom_site_aniso_U_23
Co1 0.0451(4) 0.0455(4) 0.0499(4) 0.000 0.0202(3) 0.000
Cl1 0.0721(6) 0.0615(6) 0.0637(6) 0.0100(5) 0.0253(5) 0.0155(4)
N1 0.0454(16) 0.0485(15) 0.0461(14) -0.0011(12) 0.0171(13) 0.0008(12)
O1 0.0607(15) 0.0651(15) 0.0645(15) -0.0139(12) 0.0184(13) 0.0126(12)
O2 0.088(2) 0.167(3) 0.095(2) 0.045(2) 0.016(2) 0.031(2)
C1 0.046(2) 0.053(2) 0.0506(19) -0.0042(16) 0.0179(17) -0.0028(16)
C2 0.058(2) 0.063(2) 0.055(2) -0.0005(18) 0.0174(19) 0.0031(17)
C3 0.053(2) 0.078(3) 0.073(2) -0.002(2) 0.006(2) -0.006(2)
C4 0.055(3) 0.098(3) 0.102(3) -0.020(2) 0.011(3) -0.006(3)
C5 0.063(3) 0.091(3) 0.094(3) -0.029(2) 0.016(2) 0.014(3)
C6 0.053(2) 0.069(2) 0.063(2) -0.0086(19) 0.012(2) 0.0045(19)
C7 0.049(2) 0.0506(19) 0.055(2) -0.0083(16) 0.0198(18) -0.0022(16)
C8 0.055(2) 0.057(2) 0.049(2) -0.0019(16) 0.0192(18) 0.0055(16)
C9 0.058(2) 0.058(2) 0.055(2) -0.0025(17) 0.0161(19) 0.0024(17)
C10 0.063(2) 0.058(2) 0.051(2) 0.0017(18) 0.0212(18) 0.0017(17)
C11 0.068(3) 0.092(3) 0.071(3) 0.001(2) 0.023(2) 0.023(2)
C12 0.060(3) 0.129(4) 0.087(3) -0.003(3) 0.021(2) 0.015(3)
C13 0.076(3) 0.109(3) 0.060(3) 0.029(3) 0.017(2) 0.014(2)
C14 0.095(3) 0.072(3) 0.062(3) 0.019(3) 0.020(2) 0.011(2)
C15 0.075(3) 0.064(2) 0.057(2) 0.006(2) 0.017(2) 0.0088(19)
C16 0.066(3) 0.129(4) 0.097(3) 0.003(3) -0.011(3) 0.009(3)
C17 0.138(5) 0.214(7) 0.098(4) 0.096(5) 0.024(4) 0.052(4)

loop_
_atom_type_symbol
_atom_type_description
_atom_type_scat_dispersion_real
_atom_type_scat_dispersion_imag
_atom_type_scat_source
C C 0.0033 0.0016 'International Tables Vol C Tables 4.2.6.8 and 6.1.1.4'
H H 0.0000 0.0000 'International Tables Vol C Tables 4.2.6.8 and 6.1.1.4'
N N 0.0061 0.0033 'International Tables Vol C Tables 4.2.6.8 and 6.1.1.4'
O O 0.0106 0.0060 'International Tables Vol C Tables 4.2.6.8 and 6.1.1.4'
Cl Cl 0.1484 0.1585 'International Tables Vol C Tables 4.2.6.8 and 6.1.1.4'
Co Co 0.3494 0.9721 'International Tables Vol C Tables 4.2.6.8 and 6.1.1.4'

loop_
_geom_angle_atom_site_label_1
_geom_angle_atom_site_label_2
_geom_angle_atom_site_label_3
_geom_angle_site_symmetry_1
_geom_angle_site_symmetry_3
_geom_angle
_geom_angle_publ_flag
N1 Co1 N1 . 2_656 100.08(14) yes
N1 Co1 Cl1 . 2_656 107.27(7) yes
N1 Co1 Cl1 2_656 2_656 111.36(7) ?
N1 Co1 Cl1 . . 111.36(7) yes
N1 Co1 Cl1 2_656 . 107.27(7) ?
Cl1 Co1 Cl1 2_656 . 118.04(6) yes
C7 N1 C1 . . 106.1(3) ?
C7 N1 Co1 . . 123.4(2) ?
C1 N1 Co1 . . 130.5(2) ?
C7 O1 C6 . . 104.8(3) ?
C13 O2 C17 . . 116.2(4) ?
C6 C1 C2 . . 120.5(3) ?
C6 C1 N1 . . 107.0(3) ?
C2 C1 N1 . . 132.5(3) ?
C1 C2 C3 . . 117.7(3) ?
C1 C2 H2 . . 121.1 ?
C3 C2 H2 . . 121.1 ?
C2 C3 C4 . . 119.6(4) ?
C2 C3 C16 . . 120.2(4) ?
C4 C3 C16 . . 120.2(4) ?
C5 C4 C3 . . 123.4(4) ?
C5 C4 H4 . . 118.3 ?
C3 C4 H4 . . 118.3 ?
C4 C5 C6 . . 115.0(4) ?
C4 C5 H5 . . 122.5 ?
C6 C5 H5 . . 122.5 ?
C1 C6 C5 . . 123.8(4) ?
C1 C6 O1 . . 108.8(3) ?
C5 C6 O1 . . 127.5(3) ?
N1 C7 O1 . . 113.3(3) ?
N1 C7 C8 . . 127.9(3) ?
O1 C7 C8 . . 118.8(3) ?
C9 C8 C7 . . 124.4(3) ?
C9 C8 H8 . . 117.8 ?
C7 C8 H8 . . 117.8 ?
C8 C9 C10 . . 127.8(3) ?
C8 C9 H9 . . 116.1 ?
C10 C9 H9 . . 116.1 ?
C15 C10 C11 . . 116.6(3) ?
C15 C10 C9 . . 119.5(3) ?
C11 C10 C9 . . 123.9(3) ?
C12 C11 C10 . . 121.1(4) ?
C12 C11 H11 . . 119.5 ?
C10 C11 H11 . . 119.5 ?
C11 C12 C13 . . 120.2(4) ?
C11 C12 H12 . . 119.9 ?
C13 C12 H12 . . 119.9 ?
C14 C13 O2 . . 126.3(4) ?
C14 C13 C12 . . 119.2(4) ?
O2 C13 C12 . . 114.5(4) ?
C13 C14 C15 . . 120.3(4) ?
C13 C14 H14 . . 119.9 ?
C15 C14 H14 . . 119.9 ?
C14 C15 C10 . . 122.6(4) ?
C14 C15 H15 . . 118.7 ?
C10 C15 H15 . . 118.7 ?
C3 C16 H16A . . 109.5 ?
C3 C16 H16B . . 109.5 ?
H16A C16 H16B . . 109.5 ?
C3 C16 H16C . . 109.5 ?
H16A C16 H16C . . 109.5 ?
H16B C16 H16C . . 109.5 ?
O2 C17 H17A . . 109.5 ?
O2 C17 H17B . . 109.5 ?
H17A C17 H17B . . 109.5 ?
O2 C17 H17C . . 109.5 ?
H17A C17 H17C . . 109.5 ?
H17B C17 H17C . . 109.5 ?

loop_
_geom_bond_atom_site_label_1
_geom_bond_atom_site_label_2
_geom_bond_site_symmetry_2
_geom_bond_distance
_geom_bond_publ_flag
Co1 N1 . 2.047(2) yes
Co1 N1 2_656 2.047(2) yes
Co1 Cl1 2_656 2.2279(10) ?
Co1 Cl1 . 2.2279(10) yes
N1 C7 . 1.308(4) ?
N1 C1 . 1.408(4) ?
O1 C7 . 1.361(3) ?
O1 C6 . 1.383(4) ?
O2 C13 . 1.365(5) ?
O2 C17 . 1.424(5) ?
C1 C6 . 1.372(4) ?
C1 C2 . 1.383(4) ?
C2 C3 . 1.391(5) ?
C2 H2 . 0.9300 ?
C3 C4 . 1.393(5) ?
C3 C16 . 1.511(5) ?
C4 C5 . 1.377(5) ?
C4 H4 . 0.9300 ?
C5 C6 . 1.378(5) ?
C5 H5 . 0.9300 ?
C7 C8 . 1.419(4) ?
C8 C9 . 1.335(4) ?
C8 H8 . 0.9300 ?
C9 C10 . 1.440(4) ?
C9 H9 . 0.9300 ?
C10 C15 . 1.388(4) ?
C10 C11 . 1.391(5) ?
C11 C12 . 1.379(5) ?
C11 H11 . 0.9300 ?
C12 C13 . 1.389(6) ?
C12 H12 . 0.9300 ?
C13 C14 . 1.360(6) ?
C14 C15 . 1.362(5) ?
C14 H14 . 0.9300 ?
C15 H15 . 0.9300 ?
C16 H16A . 0.9600 ?
C16 H16B . 0.9600 ?
C16 H16C . 0.9600 ?
C17 H17A . 0.9600 ?
C17 H17B . 0.9600 ?
C17 H17C . 0.9600 ?

loop_
_geom_torsion_atom_site_label_1
_geom_torsion_atom_site_label_2
_geom_torsion_atom_site_label_3
_geom_torsion_atom_site_label_4
_geom_torsion_site_symmetry_1
_geom_torsion
N1 Co1 N1 C7 2_656 -61.4(2)
Cl1 Co1 N1 C7 2_656 54.9(2)
Cl1 Co1 N1 C7 . -174.5(2)
N1 Co1 N1 C1 2_656 118.8(3)
Cl1 Co1 N1 C1 2_656 -125.0(2)
Cl1 Co1 N1 C1 . 5.6(3)
C7 N1 C1 C6 . -0.5(3)
Co1 N1 C1 C6 . 179.4(2)
C7 N1 C1 C2 . 177.7(3)
Co1 N1 C1 C2 . -2.4(5)
C6 C1 C2 C3 . -0.5(5)
N1 C1 C2 C3 . -178.6(3)
C1 C2 C3 C4 . -0.1(5)
C1 C2 C3 C16 . 179.8(3)
C2 C3 C4 C5 . -0.1(7)
C16 C3 C4 C5 . 180.0(4)
C3 C4 C5 C6 . 0.9(7)
C2 C1 C6 C5 . 1.4(6)
N1 C1 C6 C5 . 179.9(4)
C2 C1 C6 O1 . -178.3(3)
N1 C1 C6 O1 . 0.2(4)
C4 C5 C6 C1 . -1.5(6)
C4 C5 C6 O1 . 178.1(4)
C7 O1 C6 C1 . 0.2(4)
C7 O1 C6 C5 . -179.5(4)
C1 N1 C7 O1 . 0.7(3)
Co1 N1 C7 O1 . -179.20(19)
C1 N1 C7 C8 . -178.0(3)
Co1 N1 C7 C8 . 2.1(5)
C6 O1 C7 N1 . -0.6(4)
C6 O1 C7 C8 . 178.2(3)
N1 C7 C8 C9 . 175.7(3)
O1 C7 C8 C9 . -3.0(5)
C7 C8 C9 C10 . -178.7(3)
C8 C9 C10 C15 . 177.7(3)
C8 C9 C10 C11 . -1.3(6)
C15 C10 C11 C12 . -0.2(6)
C9 C10 C11 C12 . 178.8(4)
C10 C11 C12 C13 . -0.9(7)
C17 O2 C13 C14 . 2.4(7)
C17 O2 C13 C12 . -176.1(4)
C11 C12 C13 C14 . 1.8(7)
C11 C12 C13 O2 . -179.5(4)
O2 C13 C14 C15 . 179.9(4)
C12 C13 C14 C15 . -1.6(6)
C13 C14 C15 C10 . 0.4(6)
C11 C10 C15 C14 . 0.4(5)
C9 C10 C15 C14 . -178.6(3)
